data_1555973
loop_
_publ_author_name
'Butcher, Trevor W.'
'McClain, Edward J.'
'Hamilton, Tyler G.'
'Perrone, Trina M.'
'Kroner, Kayla M.'
'Donohoe, Gregory C.'
'Akhmedov, Novruz G.'
'Petersen, Jeffrey L.'
'Popp, Brian V.'

_publ_section_title
;
 Regioselective Copper-Catalyzed Boracarboxylation of Vinyl Arenes.
;
_journal_issue 24
_journal_name_full 'Organic letters'
_journal_page_first 6428
_journal_page_last 6431
_journal_paper_doi 10.1021/acs.orglett.6b03326
_journal_volume 18
_journal_year 2016
_chemical_formula_sum 'C19 H29 B O4'
_chemical_formula_weight 332.23
_space_group_crystal_system monoclinic
_space_group_IT_number 14
_space_group_name_Hall '-P 2ybc'
_space_group_name_H-M_alt 'P 1 21/c 1'
_atom_sites_solution_hydrogens mixed
_cell_angle_alpha 90
_cell_angle_beta 114.1484(19)
_cell_angle_gamma 90
_cell_formula_units_Z 4
_cell_length_a 10.8565(7)
_cell_length_b 16.1793(11)
_cell_length_c 12.2433(9)
_cell_measurement_reflns_used 5314
_cell_measurement_temperature 100.(2)
_cell_measurement_theta_max 27.4942
_cell_measurement_theta_min 3.1091
_cell_volume 1962.3(2)
_computing_cell_refinement 'SAINT V8.34A (Bruker AXS Inc., 2013)'
_computing_data_reduction 'SAINT V8.34A (Bruker AXS Inc., 2013)'
_computing_structure_refinement 'SHELXL-2014 (Sheldrick, 2014)'
_diffrn_ambient_temperature 100.(2)
_diffrn_detector_area_resol_mean 10.4167
_diffrn_measured_fraction_theta_full 0.990
_diffrn_measured_fraction_theta_max 0.990
_diffrn_measurement_device_type 'Bruker AXS D8 Venture fixed chi'
_diffrn_measurement_method 'omega scan, PHOTON 100 CMOS'
_diffrn_radiation_monochromator Triumph
_diffrn_radiation_type 'Mo K\a'
_diffrn_radiation_wavelength 0.71073
_diffrn_reflns_av_R_equivalents 0.0205
_diffrn_reflns_av_unetI/netI 0.0338
_diffrn_reflns_limit_h_max 14
_diffrn_reflns_limit_h_min -14
_diffrn_reflns_limit_k_max 20
_diffrn_reflns_limit_k_min -20
_diffrn_reflns_limit_l_max 15
_diffrn_reflns_limit_l_min -10
_diffrn_reflns_number 9820
_diffrn_reflns_theta_full 27.53
_diffrn_reflns_theta_max 27.53
_diffrn_reflns_theta_min 3.11
_diffrn_source_type 'fine-focus sealed tube'
_exptl_absorpt_coefficient_mu 0.076
_exptl_absorpt_correction_T_max 0.98
_exptl_absorpt_correction_T_min 0.95
_exptl_absorpt_correction_type multi-scan
_exptl_absorpt_process_details 'SADABS V2014/3 (Bruker AXS Inc.)'
_exptl_crystal_colour colourless
_exptl_crystal_density_diffrn 1.125
_exptl_crystal_density_method 'not measured'
_exptl_crystal_description polyhedral
_exptl_crystal_F_000 720
_exptl_crystal_size_max 0.572
_exptl_crystal_size_mid 0.376
_exptl_crystal_size_min 0.296
_refine_diff_density_max 0.479
_refine_diff_density_min -0.277
_refine_ls_extinction_method none
_refine_ls_goodness_of_fit_ref 1.043
_refine_ls_hydrogen_treatment mixed
_refine_ls_matrix_type full
_refine_ls_number_parameters 228
_refine_ls_number_reflns 4463
_refine_ls_number_restraints 0
_refine_ls_restrained_S_all 1.043
_refine_ls_R_factor_all 0.0828
_refine_ls_R_factor_gt 0.0599
_refine_ls_shift/su_max 0.001
_refine_ls_shift/su_mean 0.000
_refine_ls_structure_factor_coef Fsqd
_refine_ls_weighting_details 'w=1/[\s^2^(Fo^2^)+(0.0796P)^2^+1.4928P] where P=(Fo^2^+2Fc^2^)/3'
_refine_ls_weighting_scheme calc
_refine_ls_wR_factor_gt 0.1513
_refine_ls_wR_factor_ref 0.1699
_reflns_number_gt 3341
_reflns_number_total 4463
_reflns_threshold_expression 'I > 2\s(I)'
_cod_data_source_file ol6b03326_si_001.cif
_cod_data_source_block I
_cod_database_code 1555973

loop_
_space_group_symop_operation_xyz
'x, y, z'
'-x, y+1/2, -z+1/2'
'-x, -y, -z'
'x, -y-1/2, z-1/2'

loop_
_atom_site_type_symbol
_atom_site_label
_atom_site_fract_x
_atom_site_fract_y
_atom_site_fract_z
_atom_site_U_iso_or_equiv
_atom_site_adp_type
_atom_site_calc_flag
_atom_site_refinement_flags_adp
_atom_site_refinement_flags_posn
_atom_site_occupancy
O O1 0.18336(13) 1.09621(8) 0.34778(12) 0.0234(3) Uani d . . 1
O O2 0.40152(13) 1.13201(8) 0.38822(12) 0.0252(3) Uani d . . 1
O O3 -0.00622(13) 0.93161(9) 0.11436(13) 0.0284(3) Uani d . . 1
H H3O -0.057(3) 0.9568(17) 0.040(3) 0.051(8) Uiso d . . 1
O O4 0.15940(13) 1.00541(9) 0.09922(12) 0.0289(3) Uani d . . 1
C C1 0.23327(17) 0.83529(11) 0.27292(15) 0.0196(4) Uani d . . 1
C C2 0.21550(18) 0.78024(12) 0.35184(16) 0.0214(4) Uani d . . 1
H H2 0.1849 0.8 0.4095 0.026 Uiso calc U R 1
C C3 0.24182(18) 0.69629(12) 0.34807(16) 0.0229(4) Uani d . . 1
H H3 0.2298 0.66 0.4039 0.027 Uiso calc U R 1
C C4 0.28541(18) 0.66417(11) 0.26432(16) 0.0219(4) Uani d . . 1
C C5 0.30608(19) 0.72053(12) 0.18685(17) 0.0238(4) Uani d . . 1
H H5 0.3384 0.7012 0.1302 0.029 Uiso calc U R 1
C C6 0.28030(19) 0.80403(11) 0.19114(16) 0.0230(4) Uani d . . 1
H H6 0.295 0.8407 0.1371 0.028 Uiso calc U R 1
C C7 0.3113(2) 0.57146(12) 0.2584(2) 0.0306(5) Uani d . . 1
C C8 0.4596(3) 0.55401(15) 0.3425(2) 0.0494(7) Uani d . . 1
H H8A 0.4755 0.5701 0.4243 0.074 Uiso calc U R 1
H H8B 0.5191 0.5859 0.316 0.074 Uiso calc U R 1
H H8C 0.4783 0.4949 0.3405 0.074 Uiso calc U R 1
C C9 0.2196(3) 0.52022(15) 0.2981(3) 0.0661(10) Uani d . . 1
H H9A 0.1255 0.5366 0.252 0.099 Uiso calc U R 1
H H9B 0.2438 0.5295 0.3835 0.099 Uiso calc U R 1
H H9C 0.2305 0.4615 0.2843 0.099 Uiso calc U R 1
C C10 0.2926(3) 0.54568(15) 0.1326(2) 0.0525(7) Uani d . . 1
H H10A 0.3078 0.4861 0.1311 0.079 Uiso calc U R 1
H H10B 0.3574 0.5755 0.1102 0.079 Uiso calc U R 1
H H10C 0.2005 0.559 0.0757 0.079 Uiso calc U R 1
C C11 0.20590(18) 0.92702(11) 0.27983(16) 0.0206(4) Uani d . . 1
H H11 0.1533 0.9331 0.33 0.025 Uiso calc U R 1
C C12 0.11863(18) 0.95931(11) 0.15551(16) 0.0208(4) Uani d . . 1
C C13 0.33550(18) 0.97769(11) 0.33882(17) 0.0230(4) Uani d . . 1
H H13A 0.3868 0.9751 0.2882 0.028 Uiso calc U R 1
H H13B 0.3921 0.9528 0.4173 0.028 Uiso calc U R 1
C C14 0.18679(18) 1.18683(11) 0.35048(16) 0.0225(4) Uani d . . 1
C C15 0.34081(18) 1.20477(11) 0.41902(17) 0.0228(4) Uani d . . 1
C C16 0.1314(2) 1.21481(13) 0.22075(17) 0.0286(4) Uani d . . 1
H H16A 0.1919 1.1964 0.1843 0.043 Uiso calc U R 1
H H16B 0.1249 1.2752 0.2173 0.043 Uiso calc U R 1
H H16C 0.0416 1.1909 0.177 0.043 Uiso calc U R 1
C C17 0.0991(2) 1.21740(13) 0.41262(19) 0.0284(4) Uani d . . 1
H H17A 0.0045 1.2038 0.3635 0.043 Uiso calc U R 1
H H17B 0.1089 1.2774 0.4234 0.043 Uiso calc U R 1
H H17C 0.1276 1.1906 0.4909 0.043 Uiso calc U R 1
C C18 0.3878(2) 1.20432(12) 0.55435(17) 0.0280(4) Uani d . . 1
H H18A 0.3523 1.1552 0.5784 0.042 Uiso calc U R 1
H H18B 0.3547 1.2541 0.5793 0.042 Uiso calc U R 1
H H18C 0.4867 1.2034 0.5925 0.042 Uiso calc U R 1
C C19 0.3900(2) 1.28159(12) 0.37939(19) 0.0305(5) Uani d . . 1
H H19A 0.4869 1.2884 0.4276 0.046 Uiso calc U R 1
H H19B 0.3414 1.3298 0.39 0.046 Uiso calc U R 1
H H19C 0.3735 1.2764 0.2948 0.046 Uiso calc U R 1
B B1 0.3076(2) 1.07076(13) 0.35792(18) 0.0227(4) Uani d . . 1

loop_
_atom_site_aniso_label
_atom_site_aniso_U_11
_atom_site_aniso_U_22
_atom_site_aniso_U_33
_atom_site_aniso_U_12
_atom_site_aniso_U_13
_atom_site_aniso_U_23
O1 0.0206(6) 0.0205(6) 0.0247(7) 0.0000(5) 0.0050(5) -0.0031(5)
O2 0.0215(7) 0.0209(7) 0.0300(7) 0.0021(5) 0.0073(6) -0.0045(5)
O3 0.0204(7) 0.0287(7) 0.0280(7) -0.0017(5) 0.0017(6) 0.0067(6)
O4 0.0212(7) 0.0324(8) 0.0261(7) -0.0022(6) 0.0024(5) 0.0064(6)
C1 0.0167(8) 0.0177(8) 0.0177(8) 0.0005(6) 0.0003(6) -0.0008(6)
C2 0.0196(8) 0.0237(9) 0.0184(8) -0.0004(7) 0.0053(7) -0.0011(7)
C3 0.0225(9) 0.0220(9) 0.0213(9) -0.0004(7) 0.0062(7) 0.0060(7)
C4 0.0191(8) 0.0178(8) 0.0245(9) 0.0019(7) 0.0046(7) 0.0020(7)
C5 0.0253(9) 0.0228(9) 0.0233(9) 0.0019(7) 0.0101(8) -0.0002(7)
C6 0.0263(9) 0.0199(9) 0.0201(9) 0.0003(7) 0.0067(7) 0.0041(7)
C7 0.0373(11) 0.0166(9) 0.0393(12) 0.0051(8) 0.0170(9) 0.0026(8)
C8 0.0547(16) 0.0347(13) 0.0543(16) 0.0217(12) 0.0179(13) 0.0040(11)
C9 0.082(2) 0.0187(11) 0.128(3) -0.0010(12) 0.074(2) 0.0060(14)
C10 0.080(2) 0.0255(11) 0.0439(14) 0.0053(12) 0.0173(13) -0.0071(10)
C11 0.0212(9) 0.0174(8) 0.0193(8) 0.0023(7) 0.0045(7) -0.0014(7)
C12 0.0216(9) 0.0143(8) 0.0218(9) 0.0015(7) 0.0041(7) -0.0035(7)
C13 0.0194(9) 0.0232(9) 0.0217(9) 0.0014(7) 0.0038(7) -0.0018(7)
C14 0.0218(9) 0.0188(9) 0.0228(9) 0.0026(7) 0.0049(7) -0.0018(7)
C15 0.0208(9) 0.0204(9) 0.0242(9) 0.0032(7) 0.0060(7) -0.0031(7)
C16 0.0258(10) 0.0320(10) 0.0231(9) 0.0073(8) 0.0050(8) 0.0033(8)
C17 0.0221(9) 0.0297(10) 0.0301(10) 0.0045(8) 0.0075(8) -0.0009(8)
C18 0.0259(10) 0.0260(10) 0.0238(10) 0.0011(8) 0.0017(8) -0.0039(8)
C19 0.0301(10) 0.0251(10) 0.0362(11) -0.0002(8) 0.0134(9) 0.0006(8)
B1 0.0200(10) 0.0253(10) 0.0177(9) 0.0017(8) 0.0026(8) -0.0026(8)

loop_
_atom_type_symbol
_atom_type_description
_atom_type_scat_dispersion_real
_atom_type_scat_dispersion_imag
_atom_type_scat_source
C C 0.0033 0.0016 'International Tables Vol C Tables 4.2.6.8 and 6.1.1.4'
H H 0.0000 0.0000 'International Tables Vol C Tables 4.2.6.8 and 6.1.1.4'
B B 0.0013 0.0007 'International Tables Vol C Tables 4.2.6.8 and 6.1.1.4'
O O 0.0106 0.0060 'International Tables Vol C Tables 4.2.6.8 and 6.1.1.4'

loop_
_geom_angle_atom_site_label_1
_geom_angle_atom_site_label_2
_geom_angle_atom_site_label_3
_geom_angle
B1 O1 C14 106.51(14)
B1 O2 C15 106.75(14)
C2 C1 C6 117.71(17)
C2 C1 C11 120.15(16)
C6 C1 C11 122.11(16)
C1 C2 C3 121.02(17)
C2 C3 C4 121.61(17)
C3 C4 C5 116.93(17)
C3 C4 C7 121.54(17)
C5 C4 C7 121.52(17)
C6 C5 C4 121.29(18)
C5 C6 C1 121.40(17)
C9 C7 C10 109.8(2)
C9 C7 C4 111.25(18)
C10 C7 C4 111.30(17)
C9 C7 C8 109.2(2)
C10 C7 C8 107.1(2)
C4 C7 C8 108.02(17)
C12 C11 C1 109.60(14)
C12 C11 C13 111.39(15)
C1 C11 C13 112.69(15)
O4 C12 O3 123.29(16)
O4 C12 C11 123.83(16)
O3 C12 C11 112.88(16)
C11 C13 B1 112.78(15)
O1 C14 C16 106.19(14)
O1 C14 C17 108.69(15)
C16 C14 C17 111.36(16)
O1 C14 C15 102.11(13)
C16 C14 C15 112.68(16)
C17 C14 C15 114.94(15)
O2 C15 C19 108.80(15)
O2 C15 C18 106.83(15)
C19 C15 C18 110.44(16)
O2 C15 C14 101.94(13)
C19 C15 C14 114.98(15)
C18 C15 C14 113.12(16)
O2 B1 O1 114.04(17)
O2 B1 C13 124.71(17)
O1 B1 C13 121.23(17)

loop_
_geom_bond_atom_site_label_1
_geom_bond_atom_site_label_2
_geom_bond_distance
O1 B1 1.366(2)
O1 C14 1.467(2)
O2 B1 1.360(2)
O2 C15 1.472(2)
O3 C12 1.317(2)
O4 C12 1.215(2)
C1 C2 1.384(3)
C1 C6 1.392(3)
C1 C11 1.523(2)
C2 C3 1.393(3)
C3 C4 1.394(3)
C4 C5 1.398(3)
C4 C7 1.533(3)
C5 C6 1.385(3)
C7 C9 1.519(3)
C7 C10 1.528(3)
C7 C8 1.541(3)
C11 C12 1.519(2)
C11 C13 1.530(2)
C13 B1 1.572(3)
C14 C16 1.519(3)
C14 C17 1.524(3)
C14 C15 1.561(3)
C15 C19 1.509(3)
C15 C18 1.521(3)
